data_1507391
loop_
_publ_author_name
'Teo, Tang-Lin'
'Vetrichelvan, Muthalagu'
'Lai, Yee-Hing'

_publ_section_title
;
 Infinite three-dimensional polymeric metalloporphyrin network via
 six-coordinate Zn(II) and two axial oxygen donors.
;
_journal_issue 22
_journal_name_full 'Organic letters'
_journal_page_first 4207
_journal_page_last 4210
_journal_paper_doi 10.1021/ol035665v
_journal_volume 5
_journal_year 2003
_chemical_formula_sum 'C36 H30 N4 O2'
_chemical_formula_weight 550.64
_chemical_name_systematic
; 
 ? 
;
_space_group_IT_number 14
_symmetry_cell_setting monoclinic
_symmetry_space_group_name_Hall '-P 2yn'
_symmetry_space_group_name_H-M 'P 1 21/n 1'
_atom_sites_solution_hydrogens geom
_atom_sites_solution_primary direct
_atom_sites_solution_secondary difmap
_audit_creation_method SHELXL-97
_cell_angle_alpha 90.00
_cell_angle_beta 98.646(2)
_cell_angle_gamma 90.00
_cell_formula_units_Z 2
_cell_length_a 8.3509(6)
_cell_length_b 15.5894(12)
_cell_length_c 11.0918(8)
_cell_measurement_reflns_used 2524
_cell_measurement_temperature 223(2)
_cell_measurement_theta_max 29.04
_cell_measurement_theta_min 2.27
_cell_volume 1427.58(18)
_computing_cell_refinement 'Bruker SMART'
_computing_data_collection 'Bruker SMART'
_computing_data_reduction 'Bruker SHELXTL'
_computing_molecular_graphics 'Bruker SHELXTL'
_computing_publication_material 'Bruker SHELXTL'
_computing_structure_refinement 'SHELXL-97 (Sheldrick, 1997)'
_computing_structure_solution 'SHELXS-97 (Sheldrick, 1990)'
_diffrn_ambient_temperature 223(2)
_diffrn_measured_fraction_theta_full 0.977
_diffrn_measured_fraction_theta_max 0.977
_diffrn_measurement_device_type 'CCD area detector'
_diffrn_measurement_method 'phi and omega scans'
_diffrn_radiation_monochromator graphite
_diffrn_radiation_source 'fine-focus sealed tube'
_diffrn_radiation_type MoK\a
_diffrn_radiation_wavelength 0.71073
_diffrn_reflns_av_R_equivalents 0.0374
_diffrn_reflns_av_sigmaI/netI 0.0509
_diffrn_reflns_limit_h_max 11
_diffrn_reflns_limit_h_min -11
_diffrn_reflns_limit_k_max 19
_diffrn_reflns_limit_k_min -21
_diffrn_reflns_limit_l_max 14
_diffrn_reflns_limit_l_min -15
_diffrn_reflns_number 11517
_diffrn_reflns_theta_full 30.04
_diffrn_reflns_theta_max 30.04
_diffrn_reflns_theta_min 2.27
_exptl_absorpt_coefficient_mu 0.081
_exptl_absorpt_correction_T_max 0.9920
_exptl_absorpt_correction_T_min 0.9731
_exptl_absorpt_correction_type 'Sadabs, (Sheldrick, 1996)'
_exptl_crystal_colour 'DARK RED'
_exptl_crystal_density_diffrn 1.281
_exptl_crystal_density_method 'not measured'
_exptl_crystal_description BLOCKS
_exptl_crystal_F_000 580
_exptl_crystal_size_max 0.34
_exptl_crystal_size_mid 0.10
_exptl_crystal_size_min 0.10
_refine_diff_density_max 0.306
_refine_diff_density_min -0.210
_refine_diff_density_rms 0.044
_refine_ls_extinction_method none
_refine_ls_goodness_of_fit_ref 0.913
_refine_ls_hydrogen_treatment mixed
_refine_ls_matrix_type full
_refine_ls_number_parameters 250
_refine_ls_number_reflns 4081
_refine_ls_number_restraints 0
_refine_ls_restrained_S_all 0.913
_refine_ls_R_factor_all 0.0838
_refine_ls_R_factor_gt 0.0535
_refine_ls_shift/su_max 0.000
_refine_ls_shift/su_mean 0.000
_refine_ls_structure_factor_coef Fsqd
_refine_ls_weighting_details 'calc w=1/[\s^2^(Fo^2^)+(0.0702P)^2^+0.0000P] where P=(Fo^2^+2Fc^2^)/3'
_refine_ls_weighting_scheme calc
_refine_ls_wR_factor_gt 0.1184
_refine_ls_wR_factor_ref 0.1304
_reflns_number_gt 2610
_reflns_number_total 4081
_reflns_threshold_expression >2sigma(I)
_cod_data_source_file ol035665vsi20030901_125425.cif
_cod_data_source_block 1253
_cod_depositor_comments
;
The following automatic conversions were performed:

'_symmetry_cell_setting' value 'Monoclinic' changed to 'monoclinic'
according to /home/saulius/struct/CIF-dictionaries/cif_core.dic
dictionary named 'cif_core.dic' version 2.4.1 from 2010-06-29.

Automatic conversion script
Id: cif_fix_values 1715 2011-07-08 13:25:40Z adriana 
;
_cod_original_sg_symbol_H-M P2(1)/n
_cod_database_code 1507391

loop_
_symmetry_equiv_pos_as_xyz
'x, y, z'
'-x+1/2, y+1/2, -z+1/2'
'-x, -y, -z'
'x-1/2, -y-1/2, z-1/2'

loop_
_atom_site_label
_atom_site_type_symbol
_atom_site_fract_x
_atom_site_fract_y
_atom_site_fract_z
_atom_site_U_iso_or_equiv
_atom_site_adp_type
_atom_site_occupancy
_atom_site_symmetry_multiplicity
_atom_site_calc_flag
O1 O 0.39591(15) 0.15764(9) 0.05456(12) 0.0676(4) Uani 1 1 d
N1 N -0.06199(13) 0.08943(7) 0.37148(10) 0.0311(3) Uani 1 1 d
N2 N 0.22988(15) 0.05866(7) 0.52881(10) 0.0311(3) Uani 1 1 d
H2A H 0.130(2) 0.0404(11) 0.5125(16) 0.052(5) Uiso 1 1 d
C1 C 0.30988(17) 0.24663(10) 0.20677(13) 0.0383(4) Uani 1 1 d
C2 C 0.38681(19) 0.31798(12) 0.16439(17) 0.0469(4) Uani 1 1 d
H2 H 0.413(2) 0.3132(11) 0.0823(17) 0.060(5) Uiso 1 1 d
C3 C 0.4219(2) 0.38957(12) 0.23608(18) 0.0523(5) Uani 1 1 d
H3 H 0.475(2) 0.4390(12) 0.2073(16) 0.061(5) Uiso 1 1 d
C4 C 0.3798(2) 0.39256(11) 0.35150(18) 0.0528(4) Uani 1 1 d
H4 H 0.407(2) 0.4429(12) 0.4055(16) 0.056(5) Uiso 1 1 d
C5 C 0.3026(2) 0.32256(11) 0.39522(16) 0.0475(4) Uani 1 1 d
H5 H 0.281(2) 0.3250(11) 0.4775(17) 0.054(5) Uiso 1 1 d
C6 C 0.26767(17) 0.24933(9) 0.32457(14) 0.0375(3) Uani 1 1 d
C7 C 0.18803(17) 0.17439(9) 0.37715(12) 0.0335(3) Uani 1 1 d
H7A H 0.168(2) 0.1773(11) 0.0723(17) 0.058(5) Uiso 1 1 d
H7B H 0.253(2) 0.1161(11) 0.1703(15) 0.053(5) Uiso 1 1 d
C8 C 0.02401(17) 0.15798(9) 0.33616(12) 0.0338(3) Uani 1 1 d
C9 C -0.07912(19) 0.21125(11) 0.24963(15) 0.0430(4) Uani 1 1 d
H9 H -0.047(2) 0.2629(11) 0.2140(16) 0.054(5) Uiso 1 1 d
C10 C -0.22643(19) 0.17468(10) 0.23184(14) 0.0424(4) Uani 1 1 d
H10 H -0.320(2) 0.1932(10) 0.1833(15) 0.047(5) Uiso 1 1 d
C11 C -0.21430(17) 0.09820(9) 0.30759(12) 0.0329(3) Uani 1 1 d
C12 C 0.28394(17) 0.12703(9) 0.46768(12) 0.0318(3) Uani 1 1 d
C13 C 0.45066(17) 0.13844(9) 0.51613(13) 0.0353(3) Uani 1 1 d
H13 H 0.5187(17) 0.1825(10) 0.4868(14) 0.041(4) Uiso 1 1 d
C14 C 0.49210(18) 0.07895(9) 0.60508(13) 0.0350(3) Uani 1 1 d
H14 H 0.5918(18) 0.0690(9) 0.6524(14) 0.034(4) Uiso 1 1 d
C15 C 0.35250(16) 0.02747(9) 0.61328(12) 0.0315(3) Uani 1 1 d
C16 C 0.34481(17) -0.04330(9) 0.68780(13) 0.0341(3) Uani 1 1 d
H16 H 0.4382(18) -0.0567(9) 0.7384(14) 0.035(4) Uiso 1 1 d
C17 C 0.2719(2) 0.16996(12) 0.12560(16) 0.0467(4) Uani 1 1 d
C18 C 0.3544(3) 0.0995(2) -0.0427(2) 0.0778(7) Uani 1 1 d
H18A H 0.455(3) 0.0988(14) -0.091(2) 0.089(7) Uiso 1 1 d
H18B H 0.258(4) 0.1201(18) -0.097(3) 0.131(11) Uiso 1 1 d
H18C H 0.321(3) 0.0404(17) -0.013(2) 0.099(8) Uiso 1 1 d

loop_
_atom_site_aniso_label
_atom_site_aniso_U_11
_atom_site_aniso_U_22
_atom_site_aniso_U_33
_atom_site_aniso_U_23
_atom_site_aniso_U_13
_atom_site_aniso_U_12
O1 0.0507(8) 0.0984(11) 0.0576(8) -0.0247(7) 0.0207(6) -0.0084(7)
N1 0.0334(6) 0.0303(6) 0.0306(6) 0.0025(5) 0.0079(5) 0.0004(5)
N2 0.0317(6) 0.0297(6) 0.0327(6) 0.0020(5) 0.0070(5) -0.0015(5)
C1 0.0332(7) 0.0417(9) 0.0407(8) 0.0104(7) 0.0080(6) 0.0032(6)
C2 0.0401(9) 0.0525(11) 0.0504(10) 0.0191(8) 0.0142(8) 0.0027(7)
C3 0.0429(9) 0.0464(10) 0.0679(12) 0.0227(9) 0.0094(8) -0.0057(7)
C4 0.0556(11) 0.0388(10) 0.0623(11) 0.0058(9) 0.0027(9) -0.0099(8)
C5 0.0587(11) 0.0414(9) 0.0433(9) 0.0031(7) 0.0100(8) -0.0079(7)
C6 0.0363(8) 0.0368(8) 0.0399(8) 0.0083(6) 0.0075(6) -0.0034(6)
C7 0.0386(8) 0.0314(7) 0.0322(7) 0.0029(6) 0.0110(6) -0.0019(6)
C8 0.0385(8) 0.0332(8) 0.0312(7) 0.0044(6) 0.0101(6) 0.0006(6)
C9 0.0447(9) 0.0412(9) 0.0446(9) 0.0171(7) 0.0109(7) 0.0028(7)
C10 0.0397(9) 0.0468(9) 0.0407(8) 0.0160(7) 0.0064(7) 0.0075(7)
C11 0.0357(8) 0.0348(8) 0.0292(7) 0.0024(6) 0.0084(6) 0.0039(6)
C12 0.0368(8) 0.0286(7) 0.0319(7) -0.0019(6) 0.0114(6) -0.0026(6)
C13 0.0380(8) 0.0318(8) 0.0377(7) -0.0055(6) 0.0108(6) -0.0060(6)
C14 0.0317(8) 0.0353(8) 0.0378(8) -0.0063(6) 0.0043(6) -0.0010(6)
C15 0.0320(7) 0.0323(7) 0.0306(6) -0.0044(6) 0.0056(6) 0.0007(5)
C16 0.0320(7) 0.0379(8) 0.0315(7) 0.0005(6) 0.0022(6) 0.0040(6)
C17 0.0424(9) 0.0537(11) 0.0464(9) 0.0012(8) 0.0143(8) 0.0008(8)
C18 0.0714(16) 0.101(2) 0.0652(14) -0.0320(14) 0.0233(13) -0.0082(14)

loop_
_atom_type_symbol
_atom_type_description
_atom_type_scat_dispersion_real
_atom_type_scat_dispersion_imag
_atom_type_scat_source
C C 0.0033 0.0016 'International Tables Vol C Tables 4.2.6.8 and 6.1.1.4'
H H 0.0000 0.0000 'International Tables Vol C Tables 4.2.6.8 and 6.1.1.4'
N N 0.0061 0.0033 'International Tables Vol C Tables 4.2.6.8 and 6.1.1.4'
O O 0.0106 0.0060 'International Tables Vol C Tables 4.2.6.8 and 6.1.1.4'

loop_
_geom_angle_atom_site_label_1
_geom_angle_atom_site_label_2
_geom_angle_atom_site_label_3
_geom_angle
_geom_angle_site_symmetry_1
_geom_angle_site_symmetry_3
C17 O1 C18 113.53(15) . .
C11 N1 C8 105.03(11) . .
C15 N2 C12 110.20(12) . .
C2 C1 C6 118.71(15) . .
C2 C1 C17 119.83(14) . .
C6 C1 C17 121.45(13) . .
C3 C2 C1 121.26(16) . .
C2 C3 C4 120.13(16) . .
C3 C4 C5 119.57(18) . .
C6 C5 C4 121.10(16) . .
C5 C6 C1 119.21(13) . .
C5 C6 C7 119.12(13) . .
C1 C6 C7 121.66(14) . .
C12 C7 C8 124.32(12) . .
C12 C7 C6 116.72(12) . .
C8 C7 C6 118.93(13) . .
N1 C8 C7 125.16(12) . .
N1 C8 C9 110.45(13) . .
C7 C8 C9 124.39(13) . .
C10 C9 C8 107.09(14) . .
C9 C10 C11 106.29(14) . .
N1 C11 C16 126.29(13) . 3_556
N1 C11 C10 111.13(12) . .
C16 C11 C10 122.58(14) 3_556 .
N2 C12 C7 124.64(13) . .
N2 C12 C13 106.57(12) . .
C7 C12 C13 128.79(13) . .
C14 C13 C12 108.41(13) . .
C13 C14 C15 107.93(13) . .
N2 C15 C16 126.43(13) . .
N2 C15 C14 106.88(12) . .
C16 C15 C14 126.61(13) . .
C15 C16 C11 128.16(14) . 3_556
O1 C17 C1 109.73(14) . .

loop_
_geom_bond_atom_site_label_1
_geom_bond_atom_site_label_2
_geom_bond_distance
_geom_bond_site_symmetry_2
O1 C17 1.4058(19) .
O1 C18 1.411(2) .
N1 C11 1.3666(17) .
N1 C8 1.3770(17) .
N2 C15 1.3691(18) .
N2 C12 1.3754(17) .
C1 C2 1.401(2) .
C1 C6 1.404(2) .
C1 C17 1.501(2) .
C2 C3 1.376(3) .
C3 C4 1.378(3) .
C4 C5 1.391(2) .
C5 C6 1.391(2) .
C6 C7 1.5047(19) .
C7 C12 1.398(2) .
C7 C8 1.400(2) .
C8 C9 1.450(2) .
C9 C10 1.343(2) .
C10 C11 1.453(2) .
C11 C16 1.393(2) 3_556
C12 C13 1.426(2) .
C13 C14 1.360(2) .
C14 C15 1.4294(19) .
C15 C16 1.386(2) .
C16 C11 1.393(2) 3_556

loop_
_geom_torsion_atom_site_label_1
_geom_torsion_atom_site_label_2
_geom_torsion_atom_site_label_3
_geom_torsion_atom_site_label_4
_geom_torsion
_geom_torsion_site_symmetry_4
C6 C1 C2 C3 0.4(2) .
C17 C1 C2 C3 179.37(16) .
C1 C2 C3 C4 -0.7(3) .
C2 C3 C4 C5 0.4(3) .
C3 C4 C5 C6 0.2(3) .
C4 C5 C6 C1 -0.6(3) .
C4 C5 C6 C7 178.39(15) .
C2 C1 C6 C5 0.3(2) .
C17 C1 C6 C5 -178.70(15) .
C2 C1 C6 C7 -178.67(13) .
C17 C1 C6 C7 2.4(2) .
C5 C6 C7 C12 -72.15(19) .
C1 C6 C7 C12 106.80(16) .
C5 C6 C7 C8 105.93(17) .
C1 C6 C7 C8 -75.12(18) .
C11 N1 C8 C7 -178.81(13) .
C11 N1 C8 C9 1.01(15) .
C12 C7 C8 N1 -5.6(2) .
C6 C7 C8 N1 176.51(13) .
C12 C7 C8 C9 174.64(13) .
C6 C7 C8 C9 -3.3(2) .
N1 C8 C9 C10 -0.54(18) .
C7 C8 C9 C10 179.27(14) .
C8 C9 C10 C11 -0.14(17) .
C8 N1 C11 C16 179.43(13) 3_556
C8 N1 C11 C10 -1.10(15) .
C9 C10 C11 N1 0.79(17) .
C9 C10 C11 C16 -179.71(14) 3_556
C15 N2 C12 C7 -178.76(12) .
C15 N2 C12 C13 0.66(15) .
C8 C7 C12 N2 -0.4(2) .
C6 C7 C12 N2 177.52(12) .
C8 C7 C12 C13 -179.73(13) .
C6 C7 C12 C13 -1.8(2) .
N2 C12 C13 C14 -1.04(15) .
C7 C12 C13 C14 178.35(13) .
C12 C13 C14 C15 1.00(15) .
C12 N2 C15 C16 -176.94(13) .
C12 N2 C15 C14 -0.06(15) .
C13 C14 C15 N2 -0.60(15) .
C13 C14 C15 C16 176.28(13) .
N2 C15 C16 C11 0.9(2) 3_556
C14 C15 C16 C11 -175.34(14) 3_556
C18 O1 C17 C1 -166.7(2) .
C2 C1 C17 O1 35.9(2) .
C6 C1 C17 O1 -145.11(15) .
